data_7209993
loop_
_publ_author_name
'Chen, Wu-lin'
'Chen, Wen-Xian'
'Zhuang, Gui-lin'
'Zheng, Jun'
'Tan, Li'
'Zhong, Xing'
'Wang, Jian-guo'

_publ_section_title
;
 The effect of earth metal ion on the property of peptide-based
 metal--organic frameworks
;
_journal_issue 27
_journal_name_full CrystEngComm
_journal_page_first 5545
_journal_paper_doi 10.1039/c3ce40587g
_journal_volume 15
_journal_year 2013
_chemical_formula_sum 'C8 H14 N2 O9 Sr'
_chemical_formula_weight 369.83
_chemical_name_systematic
;
?
;
_space_group_IT_number 15
_symmetry_cell_setting monoclinic
_symmetry_space_group_name_Hall '-C 2yc'
_symmetry_space_group_name_H-M 'C 1 2/c 1'
_atom_sites_solution_hydrogens geom
_atom_sites_solution_primary direct
_atom_sites_solution_secondary difmap
_audit_creation_method SHELXL-97
_cell_angle_alpha 90.00
_cell_angle_beta 104.072(9)
_cell_angle_gamma 90.00
_cell_formula_units_Z 4
_cell_length_a 23.6213(16)
_cell_length_b 6.9431(5)
_cell_length_c 8.0865(4)
_cell_measurement_reflns_used 2818
_cell_measurement_temperature 301(2)
_cell_measurement_theta_max 29.1262
_cell_measurement_theta_min 3.4794
_cell_volume 1286.43(15)
_computing_cell_refinement CrysAlisPro
_computing_data_collection CrysAlisPro
_computing_data_reduction CrysAlisPro
_computing_molecular_graphics 'SHELXS-97 (Sheldrick, 1990)'
_computing_publication_material 'SHELXS-97 (Sheldrick, 1990)'
_computing_structure_refinement 'SHELXL-97 (Sheldrick, 1997)'
_computing_structure_solution 'SHELXS-97 (Sheldrick, 1990)'
_diffrn_ambient_temperature 301(2)
_diffrn_measured_fraction_theta_full 0.998
_diffrn_measured_fraction_theta_max 0.998
_diffrn_measurement_device_type 'Xcalibur, Eos, Gemini ultra'
_diffrn_radiation_monochromator graphite
_diffrn_radiation_source 'Enhance (Mo) X-ray Source'
_diffrn_radiation_type MoK\a
_diffrn_radiation_wavelength 0.71073
_diffrn_reflns_av_R_equivalents 0.0325
_diffrn_reflns_av_sigmaI/netI 0.0221
_diffrn_reflns_limit_h_max 27
_diffrn_reflns_limit_h_min -28
_diffrn_reflns_limit_k_max 8
_diffrn_reflns_limit_k_min -8
_diffrn_reflns_limit_l_max 9
_diffrn_reflns_limit_l_min -9
_diffrn_reflns_number 5462
_diffrn_reflns_theta_full 26.00
_diffrn_reflns_theta_max 26.00
_diffrn_reflns_theta_min 3.88
_exptl_absorpt_coefficient_mu 4.239
_exptl_absorpt_correction_T_max 0.4844
_exptl_absorpt_correction_T_min 0.3628
_exptl_absorpt_correction_type multi-scan
_exptl_crystal_colour Colorless
_exptl_crystal_density_diffrn 1.910
_exptl_crystal_density_method 'not measured'
_exptl_crystal_description block
_exptl_crystal_F_000 744
_exptl_crystal_size_max 0.30
_exptl_crystal_size_mid 0.20
_exptl_crystal_size_min 0.20
_refine_diff_density_max 0.289
_refine_diff_density_min -0.403
_refine_diff_density_rms 0.068
_refine_ls_extinction_method none
_refine_ls_goodness_of_fit_ref 1.049
_refine_ls_hydrogen_treatment mixed
_refine_ls_matrix_type full
_refine_ls_number_parameters 104
_refine_ls_number_reflns 1258
_refine_ls_number_restraints 0
_refine_ls_restrained_S_all 1.049
_refine_ls_R_factor_all 0.0211
_refine_ls_R_factor_gt 0.0196
_refine_ls_shift/su_max 0.001
_refine_ls_shift/su_mean 0.000
_refine_ls_structure_factor_coef Fsqd
_refine_ls_weighting_details 'calc w=1/[\s^2^(Fo^2^)+(0.0343P)^2^+0.0653P] where P=(Fo^2^+2Fc^2^)/3'
_refine_ls_weighting_scheme calc
_refine_ls_wR_factor_gt 0.0494
_refine_ls_wR_factor_ref 0.0501
_reflns_number_gt 1200
_reflns_number_total 1258
_reflns_threshold_expression >2sigma(I)
_cod_data_source_file c3ce40587g.txt
_cod_data_source_block compound3
_cod_depositor_comments
;
The following automatic conversions were performed:

'_symmetry_cell_setting' value 'Monoclinic' changed to 'monoclinic'
according to /home/saulius/struct/CIF-dictionaries/cif_core.dic
dictionary named 'cif_core.dic' version 2.4.2 from 2011-04-26.

Automatic conversion script
Id: cif_fix_values 1891 2012-01-12 08:04:46Z andrius 
;
_cod_original_cell_volume 1286.43(14)
_cod_original_sg_symbol_H-M 'C2/c '
_cod_database_code 7209993

loop_
_symmetry_equiv_pos_as_xyz
'x, y, z'
'-x, y, -z+1/2'
'x+1/2, y+1/2, z'
'-x+1/2, y+1/2, -z+1/2'
'-x, -y, -z'
'x, -y, z-1/2'
'-x+1/2, -y+1/2, -z'
'x+1/2, -y+1/2, z-1/2'

loop_
_atom_site_label
_atom_site_type_symbol
_atom_site_fract_x
_atom_site_fract_y
_atom_site_fract_z
_atom_site_U_iso_or_equiv
_atom_site_adp_type
_atom_site_occupancy
_atom_site_symmetry_multiplicity
_atom_site_calc_flag
_atom_site_refinement_flags
Sr1 Sr 1.0000 -0.11982(3) 0.2500 0.01692(10) Uani 1 2 d S
O2 O 0.90034(7) 0.11711(19) 0.18874(18) 0.0324(3) Uani 1 1 d .
O10 O 0.95857(5) 0.16294(19) 0.01514(17) 0.0232(3) Uani 1 1 d .
O2W O 0.91782(8) -0.2664(3) 0.0122(2) 0.0416(4) Uani 1 1 d .
H2WA H 0.9105(14) -0.219(5) -0.091(5) 0.076(10) Uiso 1 1 d .
H2WB H 0.8898(13) -0.315(5) 0.015(4) 0.049(8) Uiso 1 1 d .
O1 O 0.81395(7) 0.5712(2) 0.0358(2) 0.0450(4) Uani 1 1 d .
O1W O 1.0000 -0.4943(3) 0.2500 0.0698(10) Uani 1 2 d S
H1WA H 1.0092(15) -0.567(5) 0.336(4) 0.072(10) Uiso 1 1 d .
N1 N 0.80384(6) 0.2590(2) -0.04488(19) 0.0236(3) Uani 1 1 d .
C4 C 0.78635(8) 0.4197(3) 0.0170(2) 0.0257(4) Uani 1 1 d .
C2 C 0.86018(7) 0.2511(3) -0.0890(2) 0.0246(4) Uani 1 1 d .
H2A H 0.8705 0.3800 -0.1176 0.029 Uiso 1 1 calc R
H2B H 0.8563 0.1717 -0.1899 0.029 Uiso 1 1 calc R
C1 C 0.90954(7) 0.1719(2) 0.0512(2) 0.0182(4) Uani 1 1 d .
C3 C 0.77136(9) 0.0793(3) -0.0643(3) 0.0348(5) Uani 1 1 d .
H3A H 0.7959 -0.0178 0.0044 0.042 Uiso 1 1 calc R
H3B H 0.7646 0.0392 -0.1823 0.042 Uiso 1 1 calc R

loop_
_atom_site_aniso_label
_atom_site_aniso_U_11
_atom_site_aniso_U_22
_atom_site_aniso_U_33
_atom_site_aniso_U_23
_atom_site_aniso_U_13
_atom_site_aniso_U_12
Sr1 0.01423(14) 0.01996(14) 0.01792(14) 0.000 0.00653(9) 0.000
O2 0.0271(8) 0.0502(9) 0.0221(7) 0.0051(6) 0.0102(6) 0.0046(6)
O10 0.0141(6) 0.0295(6) 0.0276(7) -0.0008(5) 0.0084(5) 0.0019(5)
O2W 0.0375(10) 0.0534(10) 0.0311(8) 0.0041(7) 0.0029(7) -0.0253(8)
O1 0.0331(9) 0.0395(8) 0.0678(11) -0.0145(8) 0.0228(8) -0.0119(7)
O1W 0.112(3) 0.0223(12) 0.0538(17) 0.000 -0.0212(17) 0.000
N1 0.0117(7) 0.0321(8) 0.0279(8) 0.0006(7) 0.0061(6) 0.0020(6)
C4 0.0167(9) 0.0324(10) 0.0276(10) -0.0041(8) 0.0044(8) -0.0023(7)
C2 0.0148(9) 0.0350(10) 0.0258(9) 0.0032(8) 0.0086(7) 0.0037(8)
C1 0.0152(9) 0.0186(8) 0.0214(9) -0.0037(7) 0.0060(7) 0.0003(7)
C3 0.0235(11) 0.0359(11) 0.0485(13) -0.0158(10) 0.0155(10) -0.0036(8)

loop_
_atom_type_symbol
_atom_type_description
_atom_type_scat_dispersion_real
_atom_type_scat_dispersion_imag
_atom_type_scat_source
C C 0.0033 0.0016 'International Tables Vol C Tables 4.2.6.8 and 6.1.1.4'
H H 0.0000 0.0000 'International Tables Vol C Tables 4.2.6.8 and 6.1.1.4'
N N 0.0061 0.0033 'International Tables Vol C Tables 4.2.6.8 and 6.1.1.4'
O O 0.0106 0.0060 'International Tables Vol C Tables 4.2.6.8 and 6.1.1.4'
Sr Sr -1.5307 3.2498 'International Tables Vol C Tables 4.2.6.8 and 6.1.1.4'

loop_
_geom_angle_atom_site_label_1
_geom_angle_atom_site_label_2
_geom_angle_atom_site_label_3
_geom_angle
_geom_angle_site_symmetry_1
_geom_angle_site_symmetry_3
O10 Sr1 O10 166.68(6) 5_755 6_556
O10 Sr1 O2W 72.81(5) 5_755 .
O10 Sr1 O2W 101.79(5) 6_556 .
O10 Sr1 O2W 101.79(5) 5_755 2_755
O10 Sr1 O2W 72.81(5) 6_556 2_755
O2W Sr1 O2W 133.64(8) . 2_755
O10 Sr1 O1W 83.34(3) 5_755 .
O10 Sr1 O1W 83.34(3) 6_556 .
O2W Sr1 O1W 66.82(4) . .
O2W Sr1 O1W 66.82(4) 2_755 .
O10 Sr1 O10 120.99(4) 5_755 2_755
O10 Sr1 O10 69.59(4) 6_556 2_755
O2W Sr1 O10 150.93(5) . 2_755
O2W Sr1 O10 71.92(5) 2_755 2_755
O1W Sr1 O10 135.74(3) . 2_755
O10 Sr1 O10 69.59(4) 5_755 .
O10 Sr1 O10 120.99(4) 6_556 .
O2W Sr1 O10 71.92(5) . .
O2W Sr1 O10 150.93(5) 2_755 .
O1W Sr1 O10 135.74(3) . .
O10 Sr1 O10 88.52(6) 2_755 .
O10 Sr1 O2 75.19(4) 5_755 2_755
O10 Sr1 O2 113.03(4) 6_556 2_755
O2W Sr1 O2 143.64(5) . 2_755
O2W Sr1 O2 69.80(5) 2_755 2_755
O1W Sr1 O2 125.76(3) . 2_755
O10 Sr1 O2 46.94(4) 2_755 2_755
O10 Sr1 O2 81.13(4) . 2_755
O10 Sr1 O2 113.03(4) 5_755 .
O10 Sr1 O2 75.19(4) 6_556 .
O2W Sr1 O2 69.80(5) . .
O2W Sr1 O2 143.64(5) 2_755 .
O1W Sr1 O2 125.75(3) . .
O10 Sr1 O2 81.13(4) 2_755 .
O10 Sr1 O2 46.94(4) . .
O2 Sr1 O2 108.49(6) 2_755 .
O10 Sr1 C1 98.86(4) 5_755 2_755
O10 Sr1 C1 89.87(4) 6_556 2_755
O2W Sr1 C1 160.45(5) . 2_755
O2W Sr1 C1 64.70(5) 2_755 2_755
O1W Sr1 C1 130.86(3) . 2_755
O10 Sr1 C1 24.02(4) 2_755 2_755
O10 Sr1 C1 88.64(4) . 2_755
O2 Sr1 C1 23.68(4) 2_755 2_755
O2 Sr1 C1 98.70(4) . 2_755
O10 Sr1 C1 89.87(4) 5_755 .
O10 Sr1 C1 98.86(4) 6_556 .
O2W Sr1 C1 64.70(5) . .
O2W Sr1 C1 160.45(5) 2_755 .
O1W Sr1 C1 130.86(3) . .
O10 Sr1 C1 88.64(4) 2_755 .
O10 Sr1 C1 24.02(4) . .
O2 Sr1 C1 98.70(4) 2_755 .
O2 Sr1 C1 23.68(4) . .
C1 Sr1 C1 98.27(6) 2_755 .
O10 Sr1 Sr1 153.82(3) 5_755 5_756
O10 Sr1 Sr1 35.99(3) 6_556 5_756
O2W Sr1 Sr1 131.96(4) . 5_756
O2W Sr1 Sr1 68.34(4) 2_755 5_756
O1W Sr1 Sr1 112.367(5) . 5_756
O10 Sr1 Sr1 33.60(3) 2_755 5_756
O10 Sr1 Sr1 106.73(3) . 5_756
O2 Sr1 Sr1 78.63(3) 2_755 5_756
O2 Sr1 Sr1 75.66(3) . 5_756
C1 Sr1 Sr1 54.97(3) 2_755 5_756
C1 Sr1 Sr1 94.36(3) . 5_756
C1 O2 Sr1 90.89(11) . .
C1 O10 Sr1 138.73(12) . 5_755
C1 O10 Sr1 93.90(10) . .
Sr1 O10 Sr1 110.41(4) 5_755 .
C4 N1 C3 123.86(16) . .
C4 N1 C2 120.56(16) . .
C3 N1 C2 115.49(15) . .
O1 C4 N1 124.17(18) . .
O1 C4 C3 116.89(18) . 7_655
N1 C4 C3 118.93(17) . 7_655
N1 C2 C1 114.26(14) . .
O2 C1 O10 124.14(17) . .
O2 C1 C2 120.62(15) . .
O10 C1 C2 115.22(15) . .
O2 C1 Sr1 65.43(10) . .
O10 C1 Sr1 62.08(9) . .
C2 C1 Sr1 158.88(12) . .
N1 C3 C4 117.17(17) . 7_655

loop_
_geom_bond_atom_site_label_1
_geom_bond_atom_site_label_2
_geom_bond_distance
_geom_bond_site_symmetry_2
Sr1 O10 2.5816(13) 5_755
Sr1 O10 2.5816(13) 6_556
Sr1 O2W 2.5857(16) .
Sr1 O2W 2.5857(16) 2_755
Sr1 O1W 2.600(2) .
Sr1 O10 2.7413(13) 2_755
Sr1 O10 2.7413(13) .
Sr1 O2 2.8153(14) 2_755
Sr1 O2 2.8153(14) .
Sr1 C1 3.0952(17) 2_755
Sr1 C1 3.0952(17) .
Sr1 Sr1 4.3722(2) 5_756
O2 C1 1.243(2) .
O10 C1 1.263(2) .
O10 Sr1 2.5816(13) 5_755
O1 C4 1.227(2) .
N1 C4 1.330(3) .
N1 C3 1.453(3) .
N1 C2 1.460(2) .
C4 C3 1.503(3) 7_655
C2 C1 1.518(2) .
C3 C4 1.503(3) 7_655
